data_7233406
loop_
_publ_author_name
'Zhang, Xiuling'
'Geng, Longlong'
'Zhang, Yong-Zheng'
'Zhang, Da-Shuai'
'Zhang, Ranhui'
'Fu, Junna'
'Gao, Jun'
'Carozza, Jesse C.'
'Zhou, Zheng'
'Han, Haixiang'

_publ_section_title
;
 Construction of Cu-based MOFs with enhanced hydrogenation performance by
 integrating open electropositive metal sites
;
_journal_issue 36
_journal_name_full CrystEngComm
_journal_page_first 5382
_journal_paper_doi 10.1039/C9CE01136F
_journal_volume 21
_journal_year 2019
_chemical_formula_moiety 'C26 H17 Cu N3 O6, C4 H9 N O'
_chemical_formula_sum 'C30 H26 Cu N4 O7'
_chemical_formula_weight 618.09
_space_group_crystal_system triclinic
_space_group_IT_number 2
_space_group_name_Hall '-P 1'
_space_group_name_H-M_alt 'P -1'
_symmetry_space_group_name_Hall '-P 1'
_symmetry_space_group_name_H-M 'P -1'
_atom_sites_solution_hydrogens geom
_atom_sites_solution_primary dual
_atom_sites_solution_secondary difmap
_audit_creation_date 2019-02-25
_audit_creation_method
;
Olex2 1.2
(compiled 2018.05.29 svn.r3508 for OlexSys, GUI svn.r5506)
;
_audit_update_record
;
2019-02-28 deposited with the CCDC.    2019-08-20 downloaded from the CCDC.
;
_cell_angle_alpha 76.988(2)
_cell_angle_beta 72.988(2)
_cell_angle_gamma 82.528(2)
_cell_formula_units_Z 2
_cell_length_a 10.0881(2)
_cell_length_b 10.2574(2)
_cell_length_c 14.2782(3)
_cell_measurement_reflns_used 15186
_cell_measurement_temperature 100(2)
_cell_measurement_theta_max 72.6880
_cell_measurement_theta_min 3.3100
_cell_volume 1373.28(5)
_computing_cell_refinement 'CrysAlisPro 1.171.39.35c (Rigaku OD, 2017)'
_computing_data_collection 'CrysAlisPro 1.171.39.35c (Rigaku OD, 2017)'
_computing_data_reduction 'CrysAlisPro 1.171.39.35c (Rigaku OD, 2017)'
_computing_molecular_graphics 'Olex2 (Dolomanov et al., 2009)'
_computing_publication_material 'Olex2 (Dolomanov et al., 2009)'
_computing_structure_refinement 'ShelXL (Sheldrick, 2015)'
_computing_structure_solution 'ShelXT (Sheldrick, 2015)'
_diffrn_ambient_temperature 100(2)
_diffrn_measured_fraction_theta_full 0.962
_diffrn_measured_fraction_theta_max 0.962
_diffrn_measurement_device_type 'Bruker D8 Venture PHOTON 100 CMOS'
_diffrn_measurement_method '\w scans'
_diffrn_radiation_type CuK\a
_diffrn_radiation_wavelength 1.54178
_diffrn_reflns_av_R_equivalents 0.0292
_diffrn_reflns_av_unetI/netI 0.0207
_diffrn_reflns_Laue_measured_fraction_full 0.962
_diffrn_reflns_Laue_measured_fraction_max 0.962
_diffrn_reflns_limit_h_max 10
_diffrn_reflns_limit_h_min -11
_diffrn_reflns_limit_k_max 11
_diffrn_reflns_limit_k_min -11
_diffrn_reflns_limit_l_max 16
_diffrn_reflns_limit_l_min -16
_diffrn_reflns_number 24082
_diffrn_reflns_point_group_measured_fraction_full 0.962
_diffrn_reflns_point_group_measured_fraction_max 0.962
_diffrn_reflns_theta_full 63.677
_diffrn_reflns_theta_max 63.677
_diffrn_reflns_theta_min 3.302
_diffrn_source 'Rotating-anode X-ray tube (dual wavelength)'
_exptl_absorpt_coefficient_mu 1.603
_exptl_absorpt_correction_T_max 1.00000
_exptl_absorpt_correction_T_min 0.98530
_exptl_absorpt_correction_type multi-scan
_exptl_absorpt_process_details
;
CrysAlisPro 1.171.39.35c (Rigaku Oxford Diffraction, 2017)
Empirical absorption correction using spherical harmonics,
 implemented in SCALE3 ABSPACK scaling algorithm.
;
_exptl_crystal_colour 'clear light green'
_exptl_crystal_density_diffrn 1.495
_exptl_crystal_description block
_exptl_crystal_F_000 638
_exptl_crystal_size_max 0.1
_exptl_crystal_size_mid 0.06
_exptl_crystal_size_min 0.03
_refine_diff_density_max 1.578
_refine_diff_density_min -0.954
_refine_diff_density_rms 0.062
_refine_ls_extinction_method none
_refine_ls_goodness_of_fit_ref 1.069
_refine_ls_hydrogen_treatment constr
_refine_ls_matrix_type full
_refine_ls_number_parameters 382
_refine_ls_number_reflns 4346
_refine_ls_number_restraints 1
_refine_ls_restrained_S_all 1.069
_refine_ls_R_factor_all 0.0411
_refine_ls_R_factor_gt 0.0384
_refine_ls_shift/su_max 0.001
_refine_ls_shift/su_mean 0.000
_refine_ls_structure_factor_coef Fsqd
_refine_ls_weighting_details 'w=1/[\s^2^(Fo^2^)+(0.0464P)^2^+2.0825P] where P=(Fo^2^+2Fc^2^)/3'
_refine_ls_weighting_scheme calc
_refine_ls_wR_factor_gt 0.0995
_refine_ls_wR_factor_ref 0.1014
_reflns_Friedel_coverage 0.000
_reflns_number_gt 4026
_reflns_number_total 4346
_reflns_threshold_expression 'I > 2\s(I)'
_cod_data_source_file c9ce01136f2.cif
_cod_data_source_block 1
_cod_depositor_comments 'Adding full bibliography for 7233406--7233407.cif.'
_cod_database_code 7233406
_shelx_shelxl_version_number 2018/3
_shelx_space_group_comment
;
The symmetry employed for this shelxl refinement is uniquely defined
by the following loop, which should always be used as a source of
symmetry information in preference to the above space-group names.
They are only intended as comments.
;
_shelx_estimated_absorpt_t_max 0.953
_shelx_estimated_absorpt_t_min 0.856
_olex2_refinement_description
;
1. Fixed Uiso
 At 1.2 times of:
  All C(H) groups
 At 1.5 times of:
  All C(H,H,H) groups
2. Restrained distances
 C30-C29
 1.51 with sigma of 0.001
3.a Aromatic/amide H refined with riding coordinates:
 C24(H24), C23(H23), C10(H10), C3(H3), C16(H16), C26(H26), C15(H15), C7(H7),
 C18(H18), C19(H19), C21(H21), C25(H25), C20(H20), C6(H6), C5(H5), C12(H12),
 C13(H13)
3.b Idealised Me refined as rotating group:
 C29(H29A,H29B,H29C), C28(H28A,H28B,H28C), C27(H27A,H27B,H27C)
;
_olex2_submission_special_instructions 'No special instructions were received'

loop_
_space_group_symop_operation_xyz
'x, y, z'
'-x, -y, -z'

loop_
_atom_site_label
_atom_site_type_symbol
_atom_site_fract_x
_atom_site_fract_y
_atom_site_fract_z
_atom_site_U_iso_or_equiv
_atom_site_adp_type
_atom_site_occupancy
_atom_site_site_symmetry_order
_atom_site_calc_flag
_atom_site_refinement_flags_posn
Cu1 Cu 0.44639(3) 0.37886(3) -0.07971(2) 0.01429(12) Uani 1 1 d .
O1 O 0.38731(18) 0.30383(16) 0.06331(12) 0.0198(4) Uani 1 1 d .
O3 O 0.45307(17) 0.36927(17) 0.78125(12) 0.0183(4) Uani 1 1 d .
O2 O 0.40173(19) 0.45840(16) 0.14782(12) 0.0212(4) Uani 1 1 d .
O5 O 0.6475(2) 0.1989(2) 0.38567(13) 0.0319(5) Uani 1 1 d .
O4 O 0.2726(2) 0.2468(2) 0.86187(13) 0.0330(5) Uani 1 1 d .
N2 N -0.3859(2) 1.24414(19) -0.09038(14) 0.0163(4) Uani 1 1 d .
N1 N 0.2900(2) 0.5243(2) -0.07176(14) 0.0166(4) Uani 1 1 d .
O6 O 0.6208(2) 0.4048(2) 0.40323(15) 0.0380(5) Uani 1 1 d .
N3 N 0.5869(2) 0.2899(2) 0.42799(15) 0.0221(5) Uani 1 1 d .
C1 C 0.3861(2) 0.3429(2) 0.14203(17) 0.0155(5) Uani 1 1 d .
C22 C -0.1560(3) 1.0550(2) -0.11213(18) 0.0179(5) Uani 1 1 d .
C2 C 0.3633(2) 0.2343(2) 0.23532(17) 0.0170(5) Uani 1 1 d .
C24 C -0.2803(3) 1.2565(2) -0.17425(18) 0.0196(5) Uani 1 1 d .
H24 H -0.284586 1.331046 -0.226869 0.024 Uiso 1 1 calc R
C9 C 0.4662(3) 0.2577(2) 0.51490(17) 0.0180(5) Uani 1 1 d .
C11 C 0.3621(3) 0.2581(2) 0.68763(17) 0.0192(5) Uani 1 1 d .
C4 C 0.3535(3) 0.1621(3) 0.41051(18) 0.0204(5) Uani 1 1 d .
C23 C -0.1658(3) 1.1658(2) -0.18744(18) 0.0197(5) Uani 1 1 d .
H23 H -0.093537 1.179070 -0.248036 0.024 Uiso 1 1 calc R
C10 C 0.4690(3) 0.2939(2) 0.60186(17) 0.0179(5) Uani 1 1 d .
H10 H 0.542510 0.342313 0.602882 0.022 Uiso 1 1 calc R
C3 C 0.3712(3) 0.2625(2) 0.32434(18) 0.0183(5) Uani 1 1 d .
H3 H 0.388844 0.350317 0.326562 0.022 Uiso 1 1 calc R
C17 C 0.0855(3) 0.7383(2) -0.06544(18) 0.0198(5) Uani 1 1 d .
C14 C 0.3608(3) 0.2935(2) 0.78517(17) 0.0189(5) Uani 1 1 d .
C8 C 0.3606(3) 0.1906(2) 0.50650(18) 0.0209(5) Uani 1 1 d .
C16 C 0.1956(3) 0.7310(3) -0.15088(18) 0.0233(6) Uani 1 1 d .
H16 H 0.202910 0.799894 -0.208766 0.028 Uiso 1 1 calc R
C26 C -0.3757(3) 1.1376(2) -0.01732(18) 0.0221(5) Uani 1 1 d .
H26 H -0.448958 1.127074 0.042812 0.026 Uiso 1 1 calc R
C15 C 0.2929(3) 0.6245(3) -0.15109(18) 0.0215(5) Uani 1 1 d .
H15 H 0.366068 0.621387 -0.210345 0.026 Uiso 1 1 calc R
C7 C 0.3372(3) 0.1054(3) 0.23271(18) 0.0215(5) Uani 1 1 d .
H7 H 0.332301 0.085549 0.171990 0.026 Uiso 1 1 calc R
C18 C 0.0823(3) 0.6327(3) 0.01600(18) 0.0230(6) Uani 1 1 d .
H18 H 0.009056 0.631866 0.075719 0.028 Uiso 1 1 calc R
C19 C 0.1844(3) 0.5301(3) 0.01025(18) 0.0213(5) Uani 1 1 d .
H19 H 0.180073 0.459914 0.067070 0.026 Uiso 1 1 calc R
C21 C -0.0388(3) 0.9539(2) -0.12591(18) 0.0202(5) Uani 1 1 d .
H21 H 0.031544 0.966736 -0.187552 0.024 Uiso 1 1 calc R
C25 C -0.2656(3) 1.0435(3) -0.02496(19) 0.0230(6) Uani 1 1 d .
H25 H -0.263818 0.970417 0.029092 0.028 Uiso 1 1 calc R
C20 C -0.0251(3) 0.8453(3) -0.05742(19) 0.0233(6) Uani 1 1 d .
H20 H -0.095770 0.836379 0.004113 0.028 Uiso 1 1 calc R
C6 C 0.3184(3) 0.0061(3) 0.31787(19) 0.0254(6) Uani 1 1 d .
H6 H 0.299964 -0.081547 0.315698 0.030 Uiso 1 1 calc R
C5 C 0.3265(3) 0.0343(3) 0.40648(19) 0.0248(6) Uani 1 1 d .
H5 H 0.313466 -0.034213 0.464876 0.030 Uiso 1 1 calc R
C12 C 0.2570(3) 0.1875(3) 0.68320(19) 0.0262(6) Uani 1 1 d .
H12 H 0.184798 0.160614 0.742082 0.031 Uiso 1 1 calc R
C13 C 0.2549(3) 0.1550(3) 0.59431(19) 0.0282(6) Uani 1 1 d .
H13 H 0.180443 0.107936 0.593156 0.034 Uiso 1 1 calc R
O7 O 0.8613(4) 0.2604(3) 0.5660(2) 0.0825(10) Uani 1 1 d .
N4 N 0.9370(4) 0.3513(6) 0.4081(3) 0.0967(17) Uani 1 1 d .
C29 C 0.8269(5) 0.4994(4) 0.5031(4) 0.0760(15) Uani 1 1 d D
H29A H 0.749698 0.528059 0.472747 0.114 Uiso 1 1 calc GR
H29B H 0.903031 0.558212 0.469095 0.114 Uiso 1 1 calc GR
H29C H 0.795240 0.504393 0.573986 0.114 Uiso 1 1 calc GR
C28 C 0.9847(4) 0.1952(5) 0.3948(4) 0.0761(15) Uani 1 1 d .
H28A H 0.925557 0.166364 0.360714 0.114 Uiso 1 1 calc GR
H28B H 0.975001 0.136937 0.460690 0.114 Uiso 1 1 calc GR
H28C H 1.081801 0.189495 0.355033 0.114 Uiso 1 1 calc GR
C27 C 0.9628(6) 0.4482(6) 0.3165(3) 0.0827(15) Uani 1 1 d .
H27A H 1.059047 0.434129 0.277072 0.124 Uiso 1 1 calc GR
H27B H 0.947658 0.538708 0.331133 0.124 Uiso 1 1 calc GR
H27C H 0.899384 0.438180 0.278433 0.124 Uiso 1 1 calc GR
C30 C 0.8773(5) 0.3566(4) 0.4928(4) 0.0900(18) Uani 1 1 d D

loop_
_atom_site_aniso_label
_atom_site_aniso_U_11
_atom_site_aniso_U_22
_atom_site_aniso_U_33
_atom_site_aniso_U_23
_atom_site_aniso_U_13
_atom_site_aniso_U_12
Cu1 0.0163(2) 0.01556(19) 0.01056(18) -0.00382(13) -0.00524(14) 0.00631(13)
O1 0.0268(10) 0.0203(9) 0.0121(8) -0.0050(7) -0.0074(7) 0.0072(7)
O3 0.0184(9) 0.0244(9) 0.0136(8) -0.0068(7) -0.0062(7) 0.0026(7)
O2 0.0255(10) 0.0176(9) 0.0208(9) -0.0032(7) -0.0072(7) -0.0010(7)
O5 0.0316(11) 0.0394(12) 0.0198(9) -0.0096(8) -0.0014(8) 0.0090(9)
O4 0.0441(13) 0.0407(12) 0.0121(9) -0.0063(8) 0.0024(8) -0.0166(10)
N2 0.0171(10) 0.0151(10) 0.0164(10) -0.0038(8) -0.0055(8) 0.0037(8)
N1 0.0183(11) 0.0176(10) 0.0136(10) -0.0044(8) -0.0050(8) 0.0039(8)
O6 0.0436(13) 0.0374(12) 0.0280(10) -0.0035(9) 0.0016(9) -0.0167(10)
N3 0.0217(12) 0.0310(13) 0.0129(10) -0.0028(9) -0.0055(9) 0.0001(9)
C1 0.0115(11) 0.0181(12) 0.0158(11) -0.0047(9) -0.0034(9) 0.0046(9)
C22 0.0177(13) 0.0162(12) 0.0207(12) -0.0056(9) -0.0068(10) 0.0021(10)
C2 0.0159(12) 0.0214(12) 0.0140(11) -0.0043(9) -0.0052(9) 0.0016(9)
C24 0.0221(13) 0.0162(12) 0.0188(12) -0.0010(9) -0.0061(10) 0.0020(10)
C9 0.0197(13) 0.0197(12) 0.0117(11) -0.0009(9) -0.0027(10) 0.0012(10)
C11 0.0240(13) 0.0208(12) 0.0126(11) -0.0029(9) -0.0055(10) -0.0001(10)
C4 0.0241(14) 0.0235(13) 0.0146(12) -0.0043(10) -0.0066(10) -0.0016(10)
C23 0.0172(12) 0.0209(12) 0.0181(12) -0.0035(10) -0.0019(10) 0.0013(10)
C10 0.0188(13) 0.0192(12) 0.0170(12) -0.0045(9) -0.0073(10) 0.0019(10)
C3 0.0211(13) 0.0177(12) 0.0171(12) -0.0052(9) -0.0058(10) -0.0008(10)
C17 0.0185(13) 0.0207(13) 0.0191(12) -0.0046(10) -0.0053(10) 0.0042(10)
C14 0.0231(13) 0.0187(12) 0.0151(12) -0.0044(9) -0.0076(10) 0.0050(10)
C8 0.0282(14) 0.0207(12) 0.0139(12) -0.0027(9) -0.0072(10) -0.0004(10)
C16 0.0234(14) 0.0236(13) 0.0158(12) 0.0007(10) -0.0021(10) 0.0073(10)
C26 0.0226(13) 0.0206(13) 0.0171(12) -0.0017(10) -0.0010(10) 0.0059(10)
C15 0.0214(13) 0.0249(13) 0.0136(11) -0.0033(10) -0.0017(10) 0.0066(10)
C7 0.0272(14) 0.0234(13) 0.0159(12) -0.0075(10) -0.0068(11) -0.0005(11)
C18 0.0193(13) 0.0269(14) 0.0158(12) -0.0017(10) 0.0009(10) 0.0055(10)
C19 0.0204(13) 0.0222(13) 0.0164(12) 0.0007(10) -0.0032(10) 0.0043(10)
C21 0.0157(12) 0.0205(13) 0.0210(12) -0.0050(10) -0.0011(10) 0.0027(10)
C25 0.0242(14) 0.0185(12) 0.0204(12) 0.0003(10) -0.0042(11) 0.0076(10)
C20 0.0192(13) 0.0247(13) 0.0196(12) -0.0034(10) -0.0005(10) 0.0078(10)
C6 0.0372(16) 0.0191(13) 0.0221(13) -0.0056(10) -0.0096(12) -0.0035(11)
C5 0.0358(16) 0.0217(13) 0.0162(12) 0.0001(10) -0.0084(11) -0.0034(11)
C12 0.0290(15) 0.0348(15) 0.0133(12) -0.0034(10) -0.0011(11) -0.0101(12)
C13 0.0328(16) 0.0358(15) 0.0183(13) -0.0049(11) -0.0052(12) -0.0155(12)
O7 0.106(3) 0.076(2) 0.0495(17) 0.0206(15) -0.0094(17) -0.0341(19)
N4 0.050(2) 0.174(5) 0.057(2) 0.021(3) -0.024(2) -0.034(3)
C29 0.067(3) 0.053(3) 0.131(4) -0.047(3) -0.049(3) 0.015(2)
C28 0.036(2) 0.086(3) 0.123(4) -0.066(3) -0.023(2) 0.019(2)
C27 0.080(3) 0.105(4) 0.052(3) 0.017(2) -0.018(2) -0.020(3)
C30 0.056(3) 0.146(5) 0.073(3) 0.003(3) -0.028(3) -0.041(3)

loop_
_atom_type_symbol
_atom_type_description
_atom_type_scat_dispersion_real
_atom_type_scat_dispersion_imag
_atom_type_scat_source
C C 0.0181 0.0091 'International Tables Vol C Tables 4.2.6.8 and 6.1.1.4'
H H 0.0000 0.0000 'International Tables Vol C Tables 4.2.6.8 and 6.1.1.4'
Cu Cu -1.9646 0.5888 'International Tables Vol C Tables 4.2.6.8 and 6.1.1.4'
N N 0.0311 0.0180 'International Tables Vol C Tables 4.2.6.8 and 6.1.1.4'
O O 0.0492 0.0322 'International Tables Vol C Tables 4.2.6.8 and 6.1.1.4'

loop_
_geom_angle_atom_site_label_1
_geom_angle_atom_site_label_2
_geom_angle_atom_site_label_3
_geom_angle
_geom_angle_site_symmetry_1
_geom_angle_site_symmetry_3
O1 Cu1 O3 148.95(7) . 1_554
O1 Cu1 O2 123.50(7) . 2_665
O1 Cu1 N2 88.41(7) . 1_645
O1 Cu1 N1 93.34(7) . .
O3 Cu1 O2 87.07(7) 1_554 2_665
O3 Cu1 N2 87.82(7) 1_554 1_645
O3 Cu1 N1 92.79(7) 1_554 .
N2 Cu1 O2 87.26(7) 1_645 2_665
N1 Cu1 O2 88.33(7) . 2_665
N1 Cu1 N2 175.51(8) . 1_645
C1 O1 Cu1 134.77(16) . .
C14 O3 Cu1 108.35(14) . 1_556
C1 O2 Cu1 140.66(16) . 2_665
C24 N2 Cu1 120.21(16) . 1_465
C24 N2 C26 116.7(2) . .
C26 N2 Cu1 123.02(16) . 1_465
C15 N1 Cu1 119.16(16) . .
C19 N1 Cu1 123.67(17) . .
C19 N1 C15 117.1(2) . .
O5 N3 C9 117.9(2) . .
O6 N3 O5 124.1(2) . .
O6 N3 C9 118.0(2) . .
O1 C1 C2 114.6(2) . .
O2 C1 O1 126.2(2) . .
O2 C1 C2 119.2(2) . .
C23 C22 C21 121.3(2) . .
C23 C22 C25 116.4(2) . .
C25 C22 C21 122.2(2) . .
C3 C2 C1 119.8(2) . .
C3 C2 C7 119.5(2) . .
C7 C2 C1 120.7(2) . .
N2 C24 H24 118.5 . .
N2 C24 C23 123.0(2) . .
C23 C24 H24 118.5 . .
C10 C9 N3 116.4(2) . .
C10 C9 C8 124.2(2) . .
C8 C9 N3 119.4(2) . .
C10 C11 C14 120.9(2) . .
C12 C11 C10 119.0(2) . .
C12 C11 C14 120.1(2) . .
C3 C4 C8 121.0(2) . .
C5 C4 C3 119.3(2) . .
C5 C4 C8 119.7(2) . .
C22 C23 H23 119.9 . .
C24 C23 C22 120.2(2) . .
C24 C23 H23 119.9 . .
C9 C10 C11 118.6(2) . .
C9 C10 H10 120.7 . .
C11 C10 H10 120.7 . .
C2 C3 C4 120.3(2) . .
C2 C3 H3 119.8 . .
C4 C3 H3 119.8 . .
C16 C17 C20 124.7(2) . .
C18 C17 C16 116.3(2) . .
C18 C17 C20 119.1(2) . .
O3 C14 C11 116.4(2) . .
O4 C14 O3 125.0(2) . .
O4 C14 C11 118.6(2) . .
C9 C8 C4 123.5(2) . .
C9 C8 C13 115.8(2) . .
C13 C8 C4 120.6(2) . .
C17 C16 H16 120.0 . .
C15 C16 C17 120.0(2) . .
C15 C16 H16 120.0 . .
N2 C26 H26 118.2 . .
N2 C26 C25 123.6(2) . .
C25 C26 H26 118.2 . .
N1 C15 C16 123.3(2) . .
N1 C15 H15 118.3 . .
C16 C15 H15 118.3 . .
C2 C7 H7 119.8 . .
C6 C7 C2 120.4(2) . .
C6 C7 H7 119.8 . .
C17 C18 H18 119.8 . .
C19 C18 C17 120.3(2) . .
C19 C18 H18 119.8 . .
N1 C19 C18 123.0(2) . .
N1 C19 H19 118.5 . .
C18 C19 H19 118.5 . .
C22 C21 H21 118.0 . .
C20 C21 C22 123.9(2) . .
C20 C21 H21 118.0 . .
C22 C25 H25 120.0 . .
C26 C25 C22 120.0(2) . .
C26 C25 H25 120.0 . .
C17 C20 H20 116.1 . .
C21 C20 C17 127.7(2) . .
C21 C20 H20 116.1 . .
C7 C6 H6 120.0 . .
C7 C6 C5 120.0(2) . .
C5 C6 H6 120.0 . .
C4 C5 H5 119.7 . .
C6 C5 C4 120.5(2) . .
C6 C5 H5 119.7 . .
C11 C12 H12 119.4 . .
C11 C12 C13 121.3(2) . .
C13 C12 H12 119.4 . .
C8 C13 H13 119.5 . .
C12 C13 C8 121.0(2) . .
C12 C13 H13 119.5 . .
C27 N4 C28 114.5(5) . .
C30 N4 C28 111.2(4) . .
C30 N4 C27 133.9(6) . .
H29A C29 H29B 109.5 . .
H29A C29 H29C 109.5 . .
H29B C29 H29C 109.5 . .
C30 C29 H29A 109.5 . .
C30 C29 H29B 109.5 . .
C30 C29 H29C 109.5 . .
N4 C28 H28A 109.5 . .
N4 C28 H28B 109.5 . .
N4 C28 H28C 109.5 . .
H28A C28 H28B 109.5 . .
H28A C28 H28C 109.5 . .
H28B C28 H28C 109.5 . .
N4 C27 H27A 109.5 . .
N4 C27 H27B 109.5 . .
N4 C27 H27C 109.5 . .
H27A C27 H27B 109.5 . .
H27A C27 H27C 109.5 . .
H27B C27 H27C 109.5 . .
O7 C30 C29 122.8(5) . .
N4 C30 O7 126.4(5) . .
N4 C30 C29 110.8(5) . .

loop_
_geom_bond_atom_site_label_1
_geom_bond_atom_site_label_2
_geom_bond_distance
_geom_bond_site_symmetry_2
Cu1 O1 1.9537(16) .
Cu1 O3 1.9908(16) 1_554
Cu1 O2 2.2676(17) 2_665
Cu1 N2 2.032(2) 1_645
Cu1 N1 2.022(2) .
O1 C1 1.272(3) .
O3 C14 1.269(3) .
O2 C1 1.239(3) .
O5 N3 1.225(3) .
O4 C14 1.235(3) .
N2 C24 1.344(3) .
N2 C26 1.347(3) .
N1 C15 1.343(3) .
N1 C19 1.339(3) .
O6 N3 1.215(3) .
N3 C9 1.472(3) .
C1 C2 1.513(3) .
C22 C23 1.393(4) .
C22 C21 1.466(3) .
C22 C25 1.396(4) .
C2 C3 1.392(3) .
C2 C7 1.392(4) .
C24 H24 0.9500 .
C24 C23 1.381(4) .
C9 C10 1.382(3) .
C9 C8 1.388(4) .
C11 C10 1.387(3) .
C11 C14 1.512(3) .
C11 C12 1.383(4) .
C4 C3 1.398(4) .
C4 C8 1.488(3) .
C4 C5 1.390(4) .
C23 H23 0.9500 .
C10 H10 0.9500 .
C3 H3 0.9500 .
C17 C16 1.398(3) .
C17 C18 1.395(4) .
C17 C20 1.459(3) .
C8 C13 1.398(4) .
C16 H16 0.9500 .
C16 C15 1.370(4) .
C26 H26 0.9500 .
C26 C25 1.369(4) .
C15 H15 0.9500 .
C7 H7 0.9500 .
C7 C6 1.382(4) .
C18 H18 0.9500 .
C18 C19 1.373(4) .
C19 H19 0.9500 .
C21 H21 0.9500 .
C21 C20 1.328(4) .
C25 H25 0.9500 .
C20 H20 0.9500 .
C6 H6 0.9500 .
C6 C5 1.387(4) .
C5 H5 0.9500 .
C12 H12 0.9500 .
C12 C13 1.389(4) .
C13 H13 0.9500 .
O7 C30 1.253(5) .
N4 C28 1.648(7) .
N4 C27 1.432(6) .
N4 C30 1.192(6) .
C29 H29A 0.9800 .
C29 H29B 0.9800 .
C29 H29C 0.9800 .
C29 C30 1.5115(10) .
C28 H28A 0.9800 .
C28 H28B 0.9800 .
C28 H28C 0.9800 .
C27 H27A 0.9800 .
C27 H27B 0.9800 .
C27 H27C 0.9800 .
